data_7045645
loop_
_publ_author_name
'Maser, Leon'
'Herritsch, Jan'
'Langer, Robert'

_publ_section_title
;
 Carbodiphosphorane-based nickel pincer complexes and their (de)protonated
 analogues: dimerisation, ligand tautomers and proton affinities.
;
_journal_issue 31
_journal_name_full 'Dalton transactions (Cambridge, England : 2003)'
_journal_page_first 10544
_journal_page_last 10552
_journal_paper_doi 10.1039/c7dt04930g
_journal_volume 47
_journal_year 2018
_chemical_formula_moiety 'C51 H43 Cl Ni P4, 0.5(C4 H8 O)'
_chemical_formula_sum 'C58 H47 Cl Ni O0.5 P4'
_chemical_formula_weight 909.94
_space_group_crystal_system monoclinic
_space_group_IT_number 14
_space_group_name_Hall '-P 2ybc'
_space_group_name_H-M_alt 'P 1 21/c 1'
_symmetry_space_group_name_Hall '-P 2ybc'
_symmetry_space_group_name_H-M 'P 1 21/c 1'
_atom_sites_solution_hydrogens geom
_atom_sites_solution_primary dual
_audit_creation_date 2018-01-31
_audit_creation_method
;
Olex2 1.2
(compiled 2017.08.10 svn.r3458 for OlexSys, GUI svn.r5381)
;
_audit_update_record
;
2018-01-31 deposited with the CCDC.
2018-02-15 downloaded from the CCDC.
;
_cell_angle_alpha 90
_cell_angle_beta 111.75(3)
_cell_angle_gamma 90
_cell_formula_units_Z 8
_cell_length_a 22.142(4)
_cell_length_b 19.799(4)
_cell_length_c 23.579(5)
_cell_measurement_reflns_used 1891
_cell_measurement_temperature 100.0
_cell_measurement_theta_max 27.5
_cell_measurement_theta_min 1.0
_cell_volume 9601(4)
_computing_cell_refinement 'STOE X-AREA'
_computing_data_collection 'STOE X-AREA'
_computing_data_reduction 'STOE X-RED'
_computing_molecular_graphics 'Olex2 (Dolomanov et al., 2009)'
_computing_publication_material 'Olex2 (Dolomanov et al., 2009)'
_computing_structure_refinement 'ShelXL (Sheldrick, 2015)'
_computing_structure_solution 'ShelXT (Sheldrick, 2015)'
_diffrn_ambient_temperature 100.0
_diffrn_detector 'image plate'
_diffrn_measured_fraction_theta_full 0.998
_diffrn_measured_fraction_theta_max 0.987
_diffrn_measurement_device_type 'Stoe IPDS2'
_diffrn_measurement_method \w-scans
_diffrn_radiation_monochromator graphite
_diffrn_radiation_type MoK\a
_diffrn_radiation_wavelength 0.71073
_diffrn_reflns_av_R_equivalents 0.0867
_diffrn_reflns_av_unetI/netI 0.0620
_diffrn_reflns_Laue_measured_fraction_full 0.998
_diffrn_reflns_Laue_measured_fraction_max 0.987
_diffrn_reflns_limit_h_max 27
_diffrn_reflns_limit_h_min -24
_diffrn_reflns_limit_k_max 25
_diffrn_reflns_limit_k_min -23
_diffrn_reflns_limit_l_max 29
_diffrn_reflns_limit_l_min -29
_diffrn_reflns_number 84432
_diffrn_reflns_point_group_measured_fraction_full 0.998
_diffrn_reflns_point_group_measured_fraction_max 0.987
_diffrn_reflns_theta_full 25.242
_diffrn_reflns_theta_max 26.797
_diffrn_reflns_theta_min 1.428
_diffrn_source 'fine-focus sealed tube'
_exptl_absorpt_coefficient_mu 0.629
_exptl_absorpt_correction_type none
_exptl_crystal_colour 'dark red'
_exptl_crystal_colour_modifier dark
_exptl_crystal_colour_primary red
_exptl_crystal_density_diffrn 1.259
_exptl_crystal_description block
_exptl_crystal_F_000 3792
_exptl_crystal_size_max 0.25
_exptl_crystal_size_mid 0.16
_exptl_crystal_size_min 0.15
_refine_diff_density_max 0.551
_refine_diff_density_min -0.358
_refine_diff_density_rms 0.057
_refine_ls_extinction_method none
_refine_ls_goodness_of_fit_ref 0.971
_refine_ls_hydrogen_treatment constr
_refine_ls_matrix_type full
_refine_ls_number_parameters 1072
_refine_ls_number_reflns 20237
_refine_ls_number_restraints 0
_refine_ls_restrained_S_all 0.971
_refine_ls_R_factor_all 0.0687
_refine_ls_R_factor_gt 0.0395
_refine_ls_shift/su_max 0.002
_refine_ls_shift/su_mean 0.000
_refine_ls_structure_factor_coef Fsqd
_refine_ls_weighting_details 'w=1/[\s^2^(Fo^2^)+(0.0492P)^2^] where P=(Fo^2^+2Fc^2^)/3'
_refine_ls_weighting_scheme calc
_refine_ls_wR_factor_gt 0.0897
_refine_ls_wR_factor_ref 0.0976
_reflns_Friedel_coverage 0.000
_reflns_number_gt 13623
_reflns_number_total 20237
_reflns_threshold_expression 'I > 2\s(I)'
_cod_data_source_file c7dt04930g2.cif
_cod_data_source_block paper
_cod_depositor_comments
;

2018-02-20
Z value and formula fixed to values more according to usual
chemical conventions.                 miguel

 Adding full bibliography for 7045645--7045649.cif.
;
_cod_original_formula_moiety '2(C51 H43 Cl Ni P4), C4 H8 O'
_cod_original_formula_sum 'C106 H94 Cl2 Ni2 O P8'
_cod_original_formula_units_Z 4
_cod_original_formula_weight 1819.88
_cod_database_code 7045645
_shelx_shelxl_version_number 2014/7
_shelx_space_group_comment
;
The symmetry employed for this shelxl refinement is uniquely defined
by the following loop, which should always be used as a source of
symmetry information in preference to the above space-group names.
They are only intended as comments.
;
_olex2_refinement_description
;
1. Fixed Uiso
 At 1.2 times of:
  All C(H) groups, All C(H,H) groups
2.a Secondary CH2 refined with riding coordinates:
 C00O(H00A,H00B), C014(H01A,H01B), C031(H03B,H03C), C032(H03D,H03E), C037(H03F,
 H03G), C03B(H03H,H03I)
2.b Aromatic/amide H refined with riding coordinates:
 C00K(H00K), C00L(H00L), C00Q(H00Q), C00R(H00R), C00T(H00T), C00V(H00V),
 C00X(H00X), C00Z(H00Z), C011(H011), C012(H012), C013(H013), C015(H015),
 C016(H016), C017(H017), C018(H018), C01A(H01C), C01B(H01E), C01C(H01F),
 C01D(H01D), C01G(H01G), C01H(H01H), C01I(H01I), C01J(H01J), C01K(H01K),
 C01L(H01L), C01M(H01M), C01N(H01N), C01O(H01O), C01P(H01P), C01Q(H01Q),
 C01R(H01R), C01S(H01S), C01T(H01T), C01U(H01U), C01V(H01V), C01W(H01W),
 C01X(H01X), C01Y(H01Y), C01Z(H01Z), C020(H020), C021(H021), C022(H022),
 C023(H023), C024(H024), C025(H025), C026(H026), C027(H027), C028(H028),
 C029(H029), C02A(H02A), C02B(H02B), C02C(H02C), C02D(H02D), C02E(H02E),
 C02F(H02F), C02G(H02G), C02H(H02H), C02J(H02J), C02K(H02K), C02L(H02L),
 C02M(H02M), C02N(H02N), C02O(H02O), C02P(H02P), C02Q(H02Q), C02R(H02R),
 C02S(H02S), C02T(H02T), C02U(H02U), C02V(H02V), C02W(H02W), C02X(H02X),
 C02Y(H02Y), C02Z(H02Z), C030(H030), C033(H033), C034(H034), C035(H035),
 C036(H036), C038(H038), C039(H039), C03A(H03A)
;
_olex2_submission_special_instructions 'No special instructions were received'

loop_
_space_group_symop_operation_xyz
'x, y, z'
'-x, y+1/2, -z+1/2'
'-x, -y, -z'
'x, -y-1/2, z-1/2'

loop_
_atom_site_label
_atom_site_type_symbol
_atom_site_fract_x
_atom_site_fract_y
_atom_site_fract_z
_atom_site_U_iso_or_equiv
_atom_site_adp_type
_atom_site_occupancy
_atom_site_site_symmetry_order
_atom_site_calc_flag
_atom_site_refinement_flags_posn
Ni01 Ni 0.26487(2) 0.71276(2) 0.72130(2) 0.02646(7) Uani 1 1 d .
Ni02 Ni 0.38057(2) 0.24570(2) 0.57196(2) 0.02606(7) Uani 1 1 d .
Cl03 Cl 0.48424(3) 0.25215(3) 0.58612(3) 0.03276(13) Uani 1 1 d .
P004 P 0.29323(3) 0.68321(3) 0.85614(3) 0.02681(13) Uani 1 1 d .
P005 P 0.24253(3) 0.82207(3) 0.80988(3) 0.02727(14) Uani 1 1 d .
P06 P 0.38497(3) 0.32233(3) 0.64027(3) 0.02857(14) Uani 1 1 d .
P07 P 0.36209(3) 0.17402(3) 0.49580(3) 0.02751(13) Uani 1 1 d .
P08 P 0.33395(3) 0.62988(3) 0.76327(3) 0.02706(14) Uani 1 1 d .
P009 P 0.26923(3) 0.24281(3) 0.61906(3) 0.02901(14) Uani 1 1 d .
P00A P 0.23791(3) 0.22017(3) 0.48355(3) 0.02934(14) Uani 1 1 d .
Cl0B Cl 0.25728(3) 0.68434(3) 0.62850(3) 0.04024(16) Uani 1 1 d .
P0C P 0.18408(3) 0.78474(3) 0.68581(3) 0.02851(14) Uani 1 1 d .
O00D O 0.10787(12) 0.08720(12) 0.68818(11) 0.0674(6) Uani 1 1 d .
C00E C 0.40934(12) 0.61774(11) 0.75034(11) 0.0290(5) Uani 1 1 d .
C00F C 0.32317(12) 0.70917(12) 0.93550(11) 0.0291(5) Uani 1 1 d .
C00G C 0.27212(11) 0.74350(12) 0.80142(11) 0.0278(5) Uani 1 1 d .
C00H C 0.29637(11) 0.54642(12) 0.74928(11) 0.0290(5) Uani 1 1 d .
C00I C 0.39899(11) 0.09079(12) 0.51943(10) 0.0280(5) Uani 1 1 d .
C00J C 0.28844(11) 0.24630(12) 0.55610(11) 0.0303(5) Uani 1 1 d .
C00K C 0.46581(12) 0.08000(12) 0.54141(11) 0.0316(5) Uani 1 1 d .
H00K H 0.4936 0.1153 0.5416 0.038 Uiso 1 1 calc R
C00L C 0.46929(12) 0.61541(12) 0.79810(12) 0.0341(6) Uani 1 1 d .
H00L H 0.4715 0.6209 0.8380 0.041 Uiso 1 1 calc R
C00M C 0.17459(12) 0.83096(12) 0.61531(11) 0.0308(5) Uani 1 1 d .
C00N C 0.20585(11) 0.82202(12) 0.86798(11) 0.0286(5) Uani 1 1 d .
C00O C 0.35974(11) 0.63793(12) 0.84600(11) 0.0292(5) Uani 1 1 d .
H00A H 0.3658 0.5939 0.8654 0.035 Uiso 1 1 calc R
H00B H 0.4000 0.6632 0.8628 0.035 Uiso 1 1 calc R
C00P C 0.28275(11) 0.16287(12) 0.66067(11) 0.0311(5) Uani 1 1 d .
C00Q C 0.14447(12) 0.79384(13) 0.85239(12) 0.0352(6) Uani 1 1 d .
H00Q H 0.1223 0.7789 0.8127 0.042 Uiso 1 1 calc R
C00R C 0.50481(12) 0.29112(12) 0.73020(11) 0.0329(6) Uani 1 1 d .
H00R H 0.4968 0.2478 0.7139 0.040 Uiso 1 1 calc R
C00S C 0.45873(12) 0.34193(12) 0.70558(11) 0.0287(5) Uani 1 1 d .
C00T C 0.57411(13) 0.36839(13) 0.80381(12) 0.0370(6) Uani 1 1 d .
H00T H 0.6126 0.3774 0.8364 0.044 Uiso 1 1 calc R
C00U C 0.30727(12) 0.88494(12) 0.83841(11) 0.0292(5) Uani 1 1 d .
C00V C 0.29087(13) 0.69338(12) 0.97449(11) 0.0327(6) Uani 1 1 d .
H00V H 0.2526 0.6683 0.9602 0.039 Uiso 1 1 calc R
C00W C 0.36322(12) 0.40393(12) 0.60269(11) 0.0325(5) Uani 1 1 d .
C00X C 0.32993(13) 0.48866(12) 0.77798(11) 0.0344(6) Uani 1 1 d .
H00X H 0.3740 0.4915 0.8017 0.041 Uiso 1 1 calc R
C00Y C 0.23215(12) 0.61881(12) 0.84970(11) 0.0296(5) Uani 1 1 d .
C00Z C 0.52853(13) 0.41908(13) 0.78056(12) 0.0371(6) Uani 1 1 d .
H00Z H 0.5365 0.4619 0.7979 0.045 Uiso 1 1 calc R
C010 C 0.21329(12) 0.29202(13) 0.43124(12) 0.0335(6) Uani 1 1 d .
C011 C 0.56234(13) 0.30457(13) 0.77857(12) 0.0361(6) Uani 1 1 d .
H011 H 0.5931 0.2706 0.7940 0.043 Uiso 1 1 calc R
C012 C 0.41934(12) 0.16292(12) 0.40602(11) 0.0319(5) Uani 1 1 d .
H012 H 0.4233 0.1168 0.4142 0.038 Uiso 1 1 calc R
C013 C 0.49117(13) 0.01703(13) 0.56299(11) 0.0366(6) Uani 1 1 d .
H013 H 0.5359 0.0104 0.5776 0.044 Uiso 1 1 calc R
C014 C 0.32448(12) 0.30096(12) 0.67308(12) 0.0333(6) Uani 1 1 d .
H01A H 0.3449 0.2797 0.7127 0.040 Uiso 1 1 calc R
H01B H 0.3016 0.3411 0.6777 0.040 Uiso 1 1 calc R
C015 C 0.27963(12) 0.16296(12) 0.45815(12) 0.0343(6) Uani 1 1 d .
H015 H 0.2607 0.1305 0.4283 0.041 Uiso 1 1 calc R
C016 C 0.35878(13) 0.03682(12) 0.51942(11) 0.0340(6) Uani 1 1 d .
H016 H 0.3140 0.0432 0.5048 0.041 Uiso 1 1 calc R
C017 C 0.23068(12) 0.54048(13) 0.71308(12) 0.0378(6) Uani 1 1 d .
H017 H 0.2074 0.5783 0.6932 0.045 Uiso 1 1 calc R
C018 C 0.37296(14) 0.75121(14) 1.05617(12) 0.0439(7) Uani 1 1 d .
H018 H 0.3897 0.7654 1.0966 0.053 Uiso 1 1 calc R
C019 C 0.18652(12) 0.26661(13) 0.60807(12) 0.0357(6) Uani 1 1 d .
C01A C 0.27784(12) 0.15767(13) 0.71790(12) 0.0362(6) Uani 1 1 d .
H01C H 0.2668 0.1955 0.7354 0.043 Uiso 1 1 calc R
C01B C 0.47124(13) 0.40650(12) 0.73166(11) 0.0323(6) Uani 1 1 d .
H01E H 0.4410 0.4409 0.7161 0.039 Uiso 1 1 calc R
C01C C 0.15764(12) 0.11698(13) 0.49396(12) 0.0358(6) Uani 1 1 d .
H01F H 0.1949 0.0905 0.5051 0.043 Uiso 1 1 calc R
C01D C 0.31582(14) 0.71508(13) 1.03471(12) 0.0394(6) Uani 1 1 d .
H01D H 0.2939 0.7052 1.0606 0.047 Uiso 1 1 calc R
C01E C 0.16050(12) 0.18491(13) 0.47918(11) 0.0337(6) Uani 1 1 d .
C01F C 0.39506(11) 0.20471(12) 0.43989(11) 0.0288(5) Uani 1 1 d .
C01G C 0.23780(13) 0.84517(12) 0.92712(11) 0.0332(6) Uani 1 1 d .
H01G H 0.2788 0.8645 0.9382 0.040 Uiso 1 1 calc R
C01H C 0.29577(13) 0.94882(12) 0.85736(11) 0.0338(6) Uani 1 1 d .
H01H H 0.2545 0.9597 0.8564 0.041 Uiso 1 1 calc R
C01I C 0.12941(13) 0.81378(13) 0.55867(11) 0.0361(6) Uani 1 1 d .
H01I H 0.1022 0.7770 0.5552 0.043 Uiso 1 1 calc R
C01J C 0.40628(13) 0.98147(13) 0.87746(12) 0.0396(6) Uani 1 1 d .
H01J H 0.4393 1.0135 0.8907 0.048 Uiso 1 1 calc R
C01K C 0.45054(14) -0.03605(13) 0.56299(12) 0.0390(6) Uani 1 1 d .
H01K H 0.4679 -0.0781 0.5779 0.047 Uiso 1 1 calc R
C01L C 0.36879(12) 0.87095(13) 0.83807(11) 0.0346(6) Uani 1 1 d .
H01L H 0.3771 0.8290 0.8247 0.042 Uiso 1 1 calc R
C01M C 0.43776(13) 0.18897(13) 0.36019(12) 0.0372(6) Uani 1 1 d .
H01M H 0.4539 0.1603 0.3379 0.045 Uiso 1 1 calc R
C01N C 0.34528(13) 0.99610(13) 0.87764(11) 0.0366(6) Uani 1 1 d .
H01N H 0.3374 1.0380 0.8915 0.044 Uiso 1 1 calc R
C01O C 0.41801(13) 0.91915(13) 0.85752(12) 0.0385(6) Uani 1 1 d .
H01O H 0.4589 0.9093 0.8571 0.046 Uiso 1 1 calc R
C01P C 0.16331(14) 0.90471(14) 0.51111(13) 0.0426(7) Uani 1 1 d .
H01P H 0.1594 0.9294 0.4763 0.051 Uiso 1 1 calc R
C01Q C 0.52338(13) 0.59696(12) 0.72837(13) 0.0382(6) Uani 1 1 d .
H01Q H 0.5612 0.5896 0.7209 0.046 Uiso 1 1 calc R
C01R C 0.39007(13) 0.27380(12) 0.42683(12) 0.0358(6) Uani 1 1 d .
H01R H 0.3745 0.3029 0.4493 0.043 Uiso 1 1 calc R
C01S C 0.18789(12) 0.84392(13) 0.73988(11) 0.0343(6) Uani 1 1 d .
H01S H 0.1631 0.8832 0.7320 0.041 Uiso 1 1 calc R
C01T C 0.10429(12) 0.22340(15) 0.46244(13) 0.0419(7) Uani 1 1 d .
H01T H 0.1055 0.2687 0.4524 0.050 Uiso 1 1 calc R
C01U C 0.38059(12) 0.74613(13) 0.95743(11) 0.0356(6) Uani 1 1 d .
H01U H 0.4021 0.7571 0.9314 0.043 Uiso 1 1 calc R
C01V C 0.40772(13) 0.61036(14) 0.69120(12) 0.0414(6) Uani 1 1 d .
H01V H 0.3682 0.6125 0.6584 0.050 Uiso 1 1 calc R
C01W C 0.14803(14) 0.81079(14) 0.95391(13) 0.0434(7) Uani 1 1 d .
H01W H 0.1287 0.8069 0.9827 0.052 Uiso 1 1 calc R
C01X C 0.30057(11) 0.10636(12) 0.63557(12) 0.0325(6) Uani 1 1 d .
H01X H 0.3037 0.1092 0.5974 0.039 Uiso 1 1 calc R
C01Y C 0.29829(14) 0.42708(13) 0.77160(12) 0.0409(7) Uani 1 1 d .
H01Y H 0.3211 0.3890 0.7914 0.049 Uiso 1 1 calc R
C01Z C 0.52600(12) 0.60500(13) 0.78710(13) 0.0371(6) Uani 1 1 d .
H01Z H 0.5658 0.6035 0.8196 0.044 Uiso 1 1 calc R
C020 C 0.43217(12) 0.25729(13) 0.34753(12) 0.0363(6) Uani 1 1 d .
H020 H 0.4445 0.2748 0.3168 0.044 Uiso 1 1 calc R
C021 C 0.30729(12) 0.04066(13) 0.72355(12) 0.0389(6) Uani 1 1 d .
H021 H 0.3150 -0.0003 0.7443 0.047 Uiso 1 1 calc R
C022 C 0.46435(14) 0.59989(15) 0.68083(13) 0.0471(7) Uani 1 1 d .
H022 H 0.4625 0.5947 0.6410 0.057 Uiso 1 1 calc R
C023 C 0.22940(13) 0.35766(13) 0.45054(13) 0.0390(6) Uani 1 1 d .
H023 H 0.2506 0.3667 0.4919 0.047 Uiso 1 1 calc R
C024 C 0.21456(14) 0.88622(13) 0.61938(12) 0.0399(6) Uani 1 1 d .
H024 H 0.2452 0.8989 0.6570 0.048 Uiso 1 1 calc R
C025 C 0.20853(14) 0.83951(13) 0.97005(12) 0.0386(6) Uani 1 1 d .
H025 H 0.2300 0.8552 1.0096 0.046 Uiso 1 1 calc R
C026 C 0.28932(12) 0.09688(13) 0.74863(12) 0.0386(6) Uani 1 1 d .
H026 H 0.2850 0.0936 0.7863 0.046 Uiso 1 1 calc R
C027 C 0.38422(14) -0.02638(13) 0.54081(12) 0.0385(6) Uani 1 1 d .
H027 H 0.3566 -0.0620 0.5402 0.046 Uiso 1 1 calc R
C028 C 0.20011(15) 0.51143(14) 0.87759(13) 0.0439(7) Uani 1 1 d .
H028 H 0.2107 0.4717 0.9002 0.053 Uiso 1 1 calc R
C029 C 0.31372(12) 0.04563(13) 0.66743(12) 0.0367(6) Uani 1 1 d .
H029 H 0.3269 0.0083 0.6510 0.044 Uiso 1 1 calc R
C02A C 0.40810(13) 0.29936(13) 0.38079(12) 0.0384(6) Uani 1 1 d .
H02A H 0.4039 0.3453 0.3722 0.046 Uiso 1 1 calc R
C02B C 0.39608(13) 0.42236(13) 0.56493(12) 0.0380(6) Uani 1 1 d .
H02B H 0.4258 0.3928 0.5589 0.046 Uiso 1 1 calc R
C02C C 0.16883(12) 0.62938(13) 0.80976(12) 0.0371(6) Uani 1 1 d .
H02C H 0.1582 0.6685 0.7863 0.045 Uiso 1 1 calc R
C02D C 0.31812(13) 0.44789(13) 0.61065(12) 0.0389(6) Uani 1 1 d .
H02D H 0.2963 0.4359 0.6361 0.047 Uiso 1 1 calc R
C02E C 0.24782(13) 0.55901(13) 0.88300(12) 0.0352(6) Uani 1 1 d .
H02E H 0.2905 0.5509 0.9090 0.042 Uiso 1 1 calc R
C02F C 0.19964(14) 0.47822(14) 0.70646(14) 0.0463(7) Uani 1 1 d .
H02F H 0.1559 0.4746 0.6819 0.056 Uiso 1 1 calc R
C02G C 0.13680(15) 0.52318(15) 0.83859(14) 0.0476(7) Uani 1 1 d .
H02G H 0.1046 0.4915 0.8352 0.057 Uiso 1 1 calc R
C02H C 0.12402(13) 0.85039(14) 0.50701(12) 0.0419(6) Uani 1 1 d .
H02H H 0.0934 0.8379 0.4693 0.050 Uiso 1 1 calc R
C02I C 0.10867(12) 0.73440(14) 0.66384(12) 0.0410(7) Uani 1 1 d .
C02J C 0.14361(12) 0.22296(14) 0.61997(13) 0.0413(7) Uani 1 1 d .
H02J H 0.1576 0.1804 0.6362 0.050 Uiso 1 1 calc R
C02K C 0.23311(14) 0.42218(14) 0.73594(14) 0.0449(7) Uani 1 1 d .
H02K H 0.2118 0.3809 0.7319 0.054 Uiso 1 1 calc R
C02L C 0.40582(14) 0.76652(15) 1.01777(12) 0.0438(7) Uani 1 1 d .
H02L H 0.4447 0.7904 1.0326 0.053 Uiso 1 1 calc R
C02M C 0.16483(13) 0.33030(13) 0.58450(14) 0.0445(7) Uani 1 1 d .
H02M H 0.1932 0.3601 0.5765 0.053 Uiso 1 1 calc R
C02N C 0.33894(15) 0.52821(15) 0.54418(13) 0.0499(7) Uani 1 1 d .
H02N H 0.3310 0.5699 0.5247 0.060 Uiso 1 1 calc R
C02O C 0.18212(13) 0.27963(15) 0.36881(12) 0.0421(6) Uani 1 1 d .
H02O H 0.1713 0.2356 0.3551 0.051 Uiso 1 1 calc R
C02P C 0.11582(14) 0.78774(14) 0.89551(13) 0.0447(7) Uani 1 1 d .
H02P H 0.0749 0.7681 0.8849 0.054 Uiso 1 1 calc R
C02Q C 0.04402(14) 0.12818(17) 0.47513(13) 0.0495(8) Uani 1 1 d .
H02Q H 0.0050 0.1092 0.4736 0.059 Uiso 1 1 calc R
C02R C 0.10001(13) 0.08877(15) 0.49224(13) 0.0434(7) Uani 1 1 d .
H02R H 0.0986 0.0436 0.5025 0.052 Uiso 1 1 calc R
C02S C 0.38446(14) 0.48475(14) 0.53636(12) 0.0457(7) Uani 1 1 d .
H02S H 0.4072 0.4976 0.5119 0.055 Uiso 1 1 calc R
C02T C 0.20881(15) 0.92288(14) 0.56696(13) 0.0460(7) Uani 1 1 d .
H02T H 0.2358 0.9597 0.5698 0.055 Uiso 1 1 calc R
C02U C 0.04635(13) 0.19514(16) 0.46046(13) 0.0488(7) Uani 1 1 d .
H02U H 0.0089 0.2214 0.4492 0.059 Uiso 1 1 calc R
C02V C 0.21415(14) 0.41052(15) 0.40853(14) 0.0490(7) Uani 1 1 d .
H02V H 0.2250 0.4546 0.4220 0.059 Uiso 1 1 calc R
C02W C 0.06114(13) 0.75271(19) 0.68562(13) 0.0570(9) Uani 1 1 d .
H02W H 0.0652 0.7926 0.7076 0.068 Uiso 1 1 calc R
C02X C 0.18317(14) 0.39774(16) 0.34716(14) 0.0493(8) Uani 1 1 d .
H02X H 0.1731 0.4332 0.3193 0.059 Uiso 1 1 calc R
C02Y C 0.12143(13) 0.58171(15) 0.80484(14) 0.0475(7) Uani 1 1 d .
H02Y H 0.0788 0.5893 0.7785 0.057 Uiso 1 1 calc R
C02Z C 0.30562(14) 0.50970(14) 0.58067(14) 0.0479(7) Uani 1 1 d .
H02Z H 0.2747 0.5386 0.5853 0.057 Uiso 1 1 calc R
C030 C 0.16706(14) 0.33223(16) 0.32693(13) 0.0480(7) Uani 1 1 d .
H030 H 0.1462 0.3234 0.2855 0.058 Uiso 1 1 calc R
C031 C 0.07501(14) -0.01036(16) 0.62615(15) 0.0555(8) Uani 1 1 d .
H03B H 0.0779 -0.0236 0.5876 0.067 Uiso 1 1 calc R
H03C H 0.0719 -0.0506 0.6484 0.067 Uiso 1 1 calc R
C032 C 0.13202(15) 0.03260(15) 0.66308(16) 0.0569(8) Uani 1 1 d .
H03D H 0.1628 0.0061 0.6956 0.068 Uiso 1 1 calc R
H03E H 0.1540 0.0498 0.6373 0.068 Uiso 1 1 calc R
C033 C 0.08000(14) 0.24273(16) 0.60765(16) 0.0574(9) Uani 1 1 d .
H033 H 0.0514 0.2131 0.6155 0.069 Uiso 1 1 calc R
C034 C 0.10008(15) 0.67503(15) 0.63086(17) 0.0628(9) Uani 1 1 d .
H034 H 0.1314 0.6615 0.6157 0.075 Uiso 1 1 calc R
C035 C 0.10149(15) 0.34968(16) 0.57291(17) 0.0616(9) Uani 1 1 d .
H035 H 0.0876 0.3926 0.5576 0.074 Uiso 1 1 calc R
C036 C 0.05858(16) 0.30547(17) 0.58393(18) 0.0674(10) Uani 1 1 d .
H036 H 0.0157 0.3182 0.5753 0.081 Uiso 1 1 calc R
C037 C 0.04195(18) 0.07680(19) 0.67578(19) 0.0757(11) Uani 1 1 d .
H03F H 0.0190 0.1195 0.6705 0.091 Uiso 1 1 calc R
H03G H 0.0356 0.0517 0.7085 0.091 Uiso 1 1 calc R
C038 C 0.04530(19) 0.63532(19) 0.6201(2) 0.0930(15) Uani 1 1 d .
H038 H 0.0404 0.5956 0.5977 0.112 Uiso 1 1 calc R
C039 C 0.00632(16) 0.7108(3) 0.67457(18) 0.0853(15) Uani 1 1 d .
H039 H -0.0250 0.7230 0.6903 0.102 Uiso 1 1 calc R
C03A C -0.0015(2) 0.6537(3) 0.6418(2) 0.1053(19) Uani 1 1 d .
H03A H -0.0383 0.6271 0.6340 0.126 Uiso 1 1 calc R
C03B C 0.01846(18) 0.0362(2) 0.61649(19) 0.0847(12) Uani 1 1 d .
H03H H -0.0208 0.0111 0.6115 0.102 Uiso 1 1 calc R
H03I H 0.0107 0.0650 0.5812 0.102 Uiso 1 1 calc R

loop_
_atom_site_aniso_label
_atom_site_aniso_U_11
_atom_site_aniso_U_22
_atom_site_aniso_U_33
_atom_site_aniso_U_23
_atom_site_aniso_U_13
_atom_site_aniso_U_12
Ni01 0.03133(16) 0.02538(16) 0.02341(16) 0.00003(13) 0.01099(13) 0.00270(13)
Ni02 0.02767(15) 0.02435(16) 0.02794(16) -0.00222(13) 0.01237(13) -0.00100(12)
Cl03 0.0294(3) 0.0359(3) 0.0343(3) -0.0058(3) 0.0134(3) -0.0031(3)
P004 0.0304(3) 0.0270(3) 0.0245(3) 0.0005(3) 0.0118(3) 0.0021(3)
P005 0.0320(3) 0.0265(3) 0.0249(3) 0.0011(3) 0.0125(3) 0.0042(3)
P06 0.0324(3) 0.0246(3) 0.0317(3) -0.0026(3) 0.0153(3) -0.0018(3)
P07 0.0320(3) 0.0239(3) 0.0271(3) -0.0010(3) 0.0115(3) -0.0001(3)
P08 0.0305(3) 0.0261(3) 0.0262(3) -0.0006(3) 0.0124(3) 0.0025(3)
P009 0.0303(3) 0.0269(3) 0.0332(4) 0.0005(3) 0.0156(3) -0.0004(3)
P00A 0.0280(3) 0.0287(3) 0.0309(3) 0.0035(3) 0.0104(3) -0.0007(3)
Cl0B 0.0581(4) 0.0372(4) 0.0264(3) 0.0000(3) 0.0168(3) 0.0114(3)
P0C 0.0305(3) 0.0285(3) 0.0265(3) 0.0020(3) 0.0105(3) 0.0025(3)
O00D 0.0795(17) 0.0612(15) 0.0693(16) -0.0136(12) 0.0366(14) -0.0156(13)
C00E 0.0345(13) 0.0227(12) 0.0312(13) 0.0008(10) 0.0137(11) 0.0015(10)
C00F 0.0367(13) 0.0252(12) 0.0256(13) 0.0010(10) 0.0118(11) 0.0044(10)
C00G 0.0334(13) 0.0266(12) 0.0259(12) 0.0004(10) 0.0138(11) 0.0027(10)
C00H 0.0339(13) 0.0279(13) 0.0288(13) -0.0017(10) 0.0157(11) 0.0020(10)
C00I 0.0357(13) 0.0256(12) 0.0230(12) 0.0002(10) 0.0111(11) 0.0019(10)
C00J 0.0292(13) 0.0326(13) 0.0320(13) 0.0016(11) 0.0148(11) 0.0002(10)
C00K 0.0375(14) 0.0280(13) 0.0282(13) -0.0002(10) 0.0107(11) -0.0010(11)
C00L 0.0363(14) 0.0310(14) 0.0364(15) -0.0021(11) 0.0152(12) 0.0034(11)
C00M 0.0348(13) 0.0296(13) 0.0303(14) 0.0008(11) 0.0146(11) 0.0065(10)
C00N 0.0351(13) 0.0246(12) 0.0277(13) 0.0022(10) 0.0136(11) 0.0059(10)
C00O 0.0319(13) 0.0277(13) 0.0297(13) 0.0014(10) 0.0133(11) 0.0032(10)
C00P 0.0262(12) 0.0308(13) 0.0337(14) 0.0018(11) 0.0081(11) -0.0017(10)
C00Q 0.0362(14) 0.0354(14) 0.0348(15) -0.0030(12) 0.0143(12) 0.0024(11)
C00R 0.0439(15) 0.0243(13) 0.0337(14) -0.0021(11) 0.0180(12) -0.0029(11)
C00S 0.0381(13) 0.0244(12) 0.0282(13) -0.0009(10) 0.0176(11) -0.0034(10)
C00T 0.0443(15) 0.0375(15) 0.0272(14) -0.0009(11) 0.0108(12) -0.0071(12)
C00U 0.0371(14) 0.0283(13) 0.0243(13) 0.0041(10) 0.0137(11) 0.0054(10)
C00V 0.0456(15) 0.0226(12) 0.0345(14) 0.0014(10) 0.0205(12) 0.0036(11)
C00W 0.0369(14) 0.0290(13) 0.0287(13) -0.0009(11) 0.0091(11) -0.0029(11)
C00X 0.0440(15) 0.0287(13) 0.0323(14) -0.0017(11) 0.0162(12) 0.0051(11)
C00Y 0.0364(14) 0.0260(13) 0.0290(13) -0.0005(10) 0.0152(12) 0.0018(10)
C00Z 0.0527(17) 0.0256(13) 0.0331(15) -0.0022(11) 0.0160(13) -0.0072(12)
C010 0.0300(13) 0.0368(14) 0.0353(14) 0.0085(12) 0.0139(11) 0.0027(11)
C011 0.0445(15) 0.0325(14) 0.0324(14) 0.0032(11) 0.0155(13) 0.0033(11)
C012 0.0414(14) 0.0247(13) 0.0309(14) 0.0002(10) 0.0150(12) 0.0025(10)
C013 0.0407(15) 0.0330(14) 0.0318(15) 0.0004(11) 0.0082(12) 0.0082(12)
C014 0.0358(14) 0.0292(13) 0.0383(15) -0.0024(11) 0.0178(12) -0.0007(10)
C015 0.0370(14) 0.0269(13) 0.0357(15) -0.0058(11) 0.0095(12) -0.0053(11)
C016 0.0412(15) 0.0294(13) 0.0328(14) -0.0009(11) 0.0154(12) -0.0008(11)
C017 0.0393(15) 0.0306(14) 0.0469(17) -0.0001(12) 0.0199(13) 0.0038(11)
C018 0.0616(19) 0.0420(16) 0.0268(14) -0.0014(12) 0.0148(14) 0.0070(15)
C019 0.0356(14) 0.0327(14) 0.0442(16) -0.0005(12) 0.0210(13) 0.0024(11)
C01A 0.0406(15) 0.0317(14) 0.0377(15) -0.0020(12) 0.0162(13) -0.0017(11)
C01B 0.0447(15) 0.0221(12) 0.0327(14) 0.0009(10) 0.0175(12) 0.0009(11)
C01C 0.0325(14) 0.0380(15) 0.0341(14) -0.0001(12) 0.0091(12) -0.0046(11)
C01D 0.0623(18) 0.0326(14) 0.0306(14) 0.0041(12) 0.0259(14) 0.0050(13)
C01E 0.0303(13) 0.0388(15) 0.0299(14) 0.0049(11) 0.0087(11) -0.0019(11)
C01F 0.0311(12) 0.0288(13) 0.0246(13) -0.0009(10) 0.0080(11) 0.0010(10)
C01G 0.0433(15) 0.0277(13) 0.0288(14) 0.0014(11) 0.0137(12) 0.0045(11)
C01H 0.0427(15) 0.0315(14) 0.0311(14) 0.0051(11) 0.0182(12) 0.0054(11)
C01I 0.0403(15) 0.0387(15) 0.0291(14) 0.0006(11) 0.0125(12) 0.0027(12)
C01J 0.0462(16) 0.0355(15) 0.0366(15) 0.0027(12) 0.0148(13) -0.0088(12)
C01K 0.0558(17) 0.0286(14) 0.0333(15) 0.0059(11) 0.0174(14) 0.0076(12)
C01L 0.0391(14) 0.0324(14) 0.0350(15) 0.0013(11) 0.0169(12) 0.0036(11)
C01M 0.0457(15) 0.0362(15) 0.0333(15) -0.0020(11) 0.0190(13) 0.0056(12)
C01N 0.0521(16) 0.0270(13) 0.0321(15) 0.0012(11) 0.0174(13) -0.0003(12)
C01O 0.0365(14) 0.0413(16) 0.0403(16) 0.0031(12) 0.0175(13) -0.0017(12)
C01P 0.0531(17) 0.0431(16) 0.0358(16) 0.0095(13) 0.0215(14) 0.0119(13)
C01Q 0.0383(15) 0.0296(14) 0.0561(18) 0.0031(12) 0.0284(14) 0.0039(11)
C01R 0.0454(15) 0.0283(13) 0.0375(15) -0.0001(11) 0.0199(13) 0.0055(11)
C01S 0.0398(14) 0.0349(14) 0.0291(14) 0.0042(11) 0.0139(12) 0.0118(11)
C01T 0.0340(14) 0.0453(16) 0.0439(17) 0.0140(13) 0.0114(13) 0.0006(12)
C01U 0.0356(14) 0.0416(15) 0.0303(14) -0.0020(12) 0.0130(12) 0.0024(12)
C01V 0.0366(15) 0.0571(18) 0.0321(15) -0.0018(13) 0.0146(12) 0.0054(13)
C01W 0.0631(19) 0.0387(15) 0.0428(17) 0.0006(13) 0.0363(15) 0.0031(13)
C01X 0.0288(13) 0.0317(14) 0.0342(14) -0.0006(11) 0.0082(11) -0.0024(10)
C01Y 0.0596(18) 0.0299(14) 0.0396(16) -0.0007(12) 0.0257(15) 0.0055(13)
C01Z 0.0317(14) 0.0329(14) 0.0460(17) -0.0013(12) 0.0137(13) 0.0023(11)
C020 0.0452(15) 0.0356(15) 0.0306(14) 0.0043(11) 0.0170(12) -0.0006(12)
C021 0.0380(15) 0.0320(14) 0.0408(16) 0.0063(12) 0.0076(13) -0.0042(11)
C022 0.0483(17) 0.0609(19) 0.0399(17) 0.0020(14) 0.0254(15) 0.0087(14)
C023 0.0414(15) 0.0330(15) 0.0432(16) 0.0074(12) 0.0165(13) 0.0000(12)
C024 0.0511(17) 0.0346(15) 0.0339(15) -0.0026(12) 0.0159(13) -0.0045(12)
C025 0.0587(18) 0.0318(14) 0.0317(14) 0.0001(11) 0.0241(14) 0.0038(13)
C026 0.0390(15) 0.0383(15) 0.0369(15) 0.0064(12) 0.0123(13) -0.0024(12)
C027 0.0538(17) 0.0273(14) 0.0383(16) 0.0010(11) 0.0215(14) -0.0017(12)
C028 0.0654(19) 0.0307(15) 0.0447(17) -0.0002(12) 0.0311(16) -0.0033(13)
C029 0.0352(14) 0.0288(14) 0.0418(16) -0.0003(12) 0.0093(12) 0.0003(11)
C02A 0.0516(16) 0.0251(13) 0.0412(16) 0.0071(11) 0.0201(14) 0.0015(11)
C02B 0.0440(15) 0.0342(15) 0.0335(15) 0.0008(12) 0.0118(13) -0.0010(12)
C02C 0.0373(14) 0.0348(14) 0.0421(16) 0.0017(12) 0.0180(13) 0.0018(11)
C02D 0.0405(15) 0.0320(14) 0.0435(16) -0.0002(12) 0.0147(13) 0.0019(12)
C02E 0.0432(15) 0.0327(14) 0.0320(14) 0.0013(11) 0.0168(12) 0.0007(11)
C02F 0.0383(15) 0.0396(16) 0.064(2) -0.0081(14) 0.0226(15) -0.0067(13)
C02G 0.0510(18) 0.0442(17) 0.0564(19) -0.0060(14) 0.0300(16) -0.0144(14)
C02H 0.0459(16) 0.0484(17) 0.0278(14) 0.0016(12) 0.0095(13) 0.0068(13)
C02I 0.0327(14) 0.0456(17) 0.0351(15) 0.0148(12) 0.0015(12) -0.0014(12)
C02J 0.0356(14) 0.0391(15) 0.0546(18) 0.0076(13) 0.0229(14) 0.0034(12)
C02K 0.0585(19) 0.0286(14) 0.0591(19) -0.0076(13) 0.0352(16) -0.0077(13)
C02L 0.0417(15) 0.0511(18) 0.0341(15) -0.0050(13) 0.0089(13) -0.0012(13)
C02M 0.0400(15) 0.0319(15) 0.069(2) 0.0079(14) 0.0281(15) 0.0037(12)
C02N 0.0599(19) 0.0341(16) 0.0455(18) 0.0124(13) 0.0077(15) 0.0059(14)
C02O 0.0435(16) 0.0416(16) 0.0374(16) 0.0059(13) 0.0104(13) -0.0017(13)
C02P 0.0475(16) 0.0452(17) 0.0528(18) -0.0042(14) 0.0320(15) -0.0032(13)
C02Q 0.0338(15) 0.071(2) 0.0405(17) 0.0035(15) 0.0106(13) -0.0164(14)
C02R 0.0452(16) 0.0412(16) 0.0435(17) 0.0003(13) 0.0161(14) -0.0113(13)
C02S 0.0566(18) 0.0442(17) 0.0337(16) 0.0058(13) 0.0137(14) -0.0083(14)
C02T 0.0603(19) 0.0364(16) 0.0443(18) 0.0019(13) 0.0230(15) -0.0054(13)
C02U 0.0284(14) 0.066(2) 0.0476(18) 0.0152(15) 0.0089(13) 0.0013(13)
C02V 0.0549(18) 0.0355(16) 0.058(2) 0.0115(14) 0.0228(16) -0.0039(13)
C02W 0.0357(16) 0.094(3) 0.0363(17) 0.0149(17) 0.0071(14) -0.0051(16)
C02X 0.0455(17) 0.0505(19) 0.0505(19) 0.0230(15) 0.0161(15) 0.0037(14)
C02Y 0.0352(15) 0.0527(18) 0.0558(19) 0.0015(15) 0.0180(14) -0.0060(13)
C02Z 0.0510(17) 0.0362(16) 0.0509(19) 0.0056(14) 0.0124(15) 0.0090(13)
C030 0.0458(17) 0.058(2) 0.0355(16) 0.0129(14) 0.0093(14) -0.0012(14)
C031 0.0499(18) 0.0533(19) 0.060(2) -0.0051(16) 0.0163(16) -0.0042(15)
C032 0.0549(19) 0.0430(18) 0.068(2) -0.0033(16) 0.0175(17) -0.0059(15)
C033 0.0411(17) 0.0523(19) 0.089(3) 0.0135(18) 0.0359(17) 0.0018(14)
C034 0.0436(18) 0.0370(18) 0.087(3) 0.0054(17) -0.0006(18) -0.0041(14)
C035 0.0513(19) 0.0374(17) 0.101(3) 0.0158(18) 0.0344(19) 0.0156(14)
C036 0.0454(18) 0.056(2) 0.113(3) 0.020(2) 0.044(2) 0.0140(15)
C037 0.077(3) 0.065(2) 0.102(3) -0.015(2) 0.053(2) -0.007(2)
C038 0.051(2) 0.050(2) 0.135(4) 0.019(2) -0.016(2) -0.0152(18)
C039 0.0340(18) 0.149(4) 0.061(2) 0.046(3) 0.0039(17) -0.022(2)
C03A 0.046(2) 0.100(4) 0.126(4) 0.059(3) -0.019(3) -0.034(2)
C03B 0.057(2) 0.108(3) 0.080(3) 0.008(3) 0.014(2) 0.002(2)

loop_
_atom_type_symbol
_atom_type_description
_atom_type_scat_dispersion_real
_atom_type_scat_dispersion_imag
_atom_type_scat_source
C C 0.0033 0.0016 'International Tables Vol C Tables 4.2.6.8 and 6.1.1.4'
H H 0.0000 0.0000 'International Tables Vol C Tables 4.2.6.8 and 6.1.1.4'
Cl Cl 0.1484 0.1585 'International Tables Vol C Tables 4.2.6.8 and 6.1.1.4'
Ni Ni 0.3393 1.1124 'International Tables Vol C Tables 4.2.6.8 and 6.1.1.4'
O O 0.0106 0.0060 'International Tables Vol C Tables 4.2.6.8 and 6.1.1.4'
P P 0.1023 0.0942 'International Tables Vol C Tables 4.2.6.8 and 6.1.1.4'

loop_
_geom_angle_atom_site_label_1
_geom_angle_atom_site_label_2
_geom_angle_atom_site_label_3
_geom_angle
Cl0B Ni01 P08 92.32(3)
P0C Ni01 P08 169.39(3)
P0C Ni01 Cl0B 92.04(4)
C00G Ni01 P08 90.18(7)
C00G Ni01 Cl0B 176.42(7)
C00G Ni01 P0C 85.94(8)
Cl03 Ni02 P07 91.68(3)
P06 Ni02 Cl03 95.09(3)
P06 Ni02 P07 171.82(3)
C00J Ni02 Cl03 175.69(8)
C00J Ni02 P06 83.92(8)
C00J Ni02 P07 88.99(8)
C00F P004 C00O 105.78(11)
C00F P004 C00Y 105.10(11)
C00G P004 C00F 118.64(11)
C00G P004 C00O 104.87(11)
C00G P004 C00Y 116.30(12)
C00O P004 C00Y 104.88(11)
C00G P005 C00N 112.19(11)
C00G P005 C00U 112.10(11)
C00U P005 C00N 103.27(11)
C01S P005 C00G 106.29(12)
C01S P005 C00N 111.87(11)
C01S P005 C00U 111.26(12)
C00S P06 Ni02 123.42(8)
C00S P06 C014 105.03(11)
C00W P06 Ni02 109.01(8)
C00W P06 C00S 102.41(11)
C00W P06 C014 107.96(11)
C014 P06 Ni02 108.14(8)
C00I P07 Ni02 113.82(8)
C015 P07 Ni02 110.05(9)
C015 P07 C00I 108.08(12)
C015 P07 C01F 107.48(12)
C01F P07 Ni02 111.70(8)
C01F P07 C00I 105.41(10)
C00E P08 Ni01 123.24(8)
C00E P08 C00H 103.61(10)
C00E P08 C00O 104.32(11)
C00H P08 Ni01 113.43(8)
C00H P08 C00O 102.33(11)
C00O P08 Ni01 107.70(8)
C00J P009 C00P 117.54(12)
C00J P009 C014 105.48(12)
C00J P009 C019 115.67(12)
C014 P009 C00P 103.83(12)
C014 P009 C019 108.54(12)
C019 P009 C00P 104.93(11)
C00J P00A C010 110.74(12)
C00J P00A C01E 114.79(11)
C015 P00A C00J 107.95(12)
C015 P00A C010 110.17(12)
C015 P00A C01E 110.32(12)
C01E P00A C010 102.79(11)
C00M P0C Ni01 118.11(8)
C00M P0C C02I 103.07(12)
C01S P0C Ni01 110.63(9)
C01S P0C C00M 106.87(12)
C01S P0C C02I 111.64(13)
C02I P0C Ni01 106.32(9)
C037 O00D C032 109.0(2)
C00L C00E P08 121.97(18)
C00L C00E C01V 118.2(2)
C01V C00E P08 119.9(2)
C00V C00F P004 122.5(2)
C01U C00F P004 117.87(17)
C01U C00F C00V 119.7(2)
P004 C00G Ni01 114.99(12)
P004 C00G P005 123.83(13)
P005 C00G Ni01 119.89(13)
C00X C00H P08 121.98(19)
C017 C00H P08 119.37(18)
C017 C00H C00X 118.4(2)
C00K C00I P07 122.98(18)
C016 C00I P07 118.53(18)
C016 C00I C00K 118.3(2)
P009 C00J Ni02 114.89(14)
P009 C00J P00A 124.87(14)
P00A C00J Ni02 115.88(12)
C00I C00K H00K 119.8
C013 C00K C00I 120.4(2)
C013 C00K H00K 119.8
C00E C00L H00L 119.6
C00E C00L C01Z 120.9(2)
C01Z C00L H00L 119.6
C01I C00M P0C 123.37(19)
C01I C00M C024 118.4(2)
C024 C00M P0C 118.2(2)
C00Q C00N P005 117.66(18)
C00Q C00N C01G 119.0(2)
C01G C00N P005 123.29(19)
P004 C00O P08 103.67(12)
P004 C00O H00A 111.0
P004 C00O H00B 111.0
P08 C00O H00A 111.0
P08 C00O H00B 111.0
H00A C00O H00B 109.0
C01A C00P P009 121.76(19)
C01X C00P P009 118.99(19)
C01X C00P C01A 119.2(2)
C00N C00Q H00Q 119.7
C00N C00Q C02P 120.6(3)
C02P C00Q H00Q 119.7
C00S C00R H00R 119.6
C011 C00R H00R 119.6
C011 C00R C00S 120.7(2)
C00R C00S P06 119.04(18)
C00R C00S C01B 118.7(2)
C01B C00S P06 122.30(19)
C00Z C00T H00T 120.0
C011 C00T H00T 120.0
C011 C00T C00Z 120.0(3)
C01H C00U P005 121.56(18)
C01L C00U P005 119.85(18)
C01L C00U C01H 118.5(2)
C00F C00V H00V 120.0
C01D C00V C00F 119.9(2)
C01D C00V H00V 120.0
C02B C00W P06 115.96(19)
C02D C00W P06 124.37(19)
C02D C00W C02B 119.7(2)
C00H C00X H00X 119.6
C01Y C00X C00H 120.8(2)
C01Y C00X H00X 119.6
C02C C00Y P004 118.93(18)
C02C C00Y C02E 119.4(2)
C02E C00Y P004 121.7(2)
C00T C00Z H00Z 119.7
C00T C00Z C01B 120.5(2)
C01B C00Z H00Z 119.7
C023 C010 P00A 122.3(2)
C023 C010 C02O 118.7(2)
C02O C010 P00A 118.8(2)
C00R C011 H011 120.0
C00T C011 C00R 120.0(2)
C00T C011 H011 120.0
C01F C012 H012 119.5
C01M C012 H012 119.5
C01M C012 C01F 120.9(2)
C00K C013 H013 119.7
C01K C013 C00K 120.6(2)
C01K C013 H013 119.7
P06 C014 H01A 110.7
P06 C014 H01B 110.7
P009 C014 P06 105.01(12)
P009 C014 H01A 110.7
P009 C014 H01B 110.7
H01A C014 H01B 108.8
P07 C015 H015 125.0
P00A C015 P07 110.09(14)
P00A C015 H015 125.0
C00I C016 H016 119.4
C027 C016 C00I 121.3(2)
C027 C016 H016 119.4
C00H C017 H017 119.9
C02F C017 C00H 120.3(2)
C02F C017 H017 119.9
C01D C018 H018 119.8
C01D C018 C02L 120.4(3)
C02L C018 H018 119.8
C02J C019 P009 122.7(2)
C02J C019 C02M 119.0(2)
C02M C019 P009 118.28(19)
C00P C01A H01C 119.8
C026 C01A C00P 120.4(2)
C026 C01A H01C 119.8
C00S C01B H01E 120.0
C00Z C01B C00S 120.1(2)
C00Z C01B H01E 120.0
C01E C01C H01F 119.7
C02R C01C H01F 119.7
C02R C01C C01E 120.6(3)
C00V C01D H01D 120.0
C018 C01D C00V 120.0(2)
C018 C01D H01D 120.0
C01C C01E P00A 118.99(19)
C01T C01E P00A 122.2(2)
C01T C01E C01C 118.8(2)
C012 C01F P07 123.97(18)
C012 C01F C01R 118.2(2)
C01R C01F P07 117.60(17)
C00N C01G H01G 119.9
C00N C01G C025 120.1(2)
C025 C01G H01G 119.9
C00U C01H H01H 119.7
C01N C01H C00U 120.5(2)
C01N C01H H01H 119.7
C00M C01I H01I 119.4
C00M C01I C02H 121.1(3)
C02H C01I H01I 119.4
C01N C01J H01J 120.1
C01O C01J H01J 120.1
C01O C01J C01N 119.7(2)
C013 C01K H01K 120.1
C027 C01K C013 119.7(2)
C027 C01K H01K 120.1
C00U C01L H01L 119.7
C01O C01L C00U 120.6(2)
C01O C01L H01L 119.7
C012 C01M H01M 119.9
C020 C01M C012 120.2(2)
C020 C01M H01M 119.9
C01H C01N H01N 119.8
C01J C01N C01H 120.4(2)
C01J C01N H01N 119.8
C01J C01O C01L 120.1(2)
C01J C01O H01O 119.9
C01L C01O H01O 119.9
C02H C01P H01P 120.2
C02H C01P C02T 119.7(3)
C02T C01P H01P 120.2
C01Z C01Q H01Q 120.3
C022 C01Q H01Q 120.3
C022 C01Q C01Z 119.4(2)
C01F C01R H01R 119.7
C02A C01R C01F 120.6(2)
C02A C01R H01R 119.7
P005 C01S P0C 111.71(14)
P005 C01S H01S 124.1
P0C C01S H01S 124.1
C01E C01T H01T 119.7
C02U C01T C01E 120.7(3)
C02U C01T H01T 119.7
C00F C01U H01U 119.9
C02L C01U C00F 120.1(2)
C02L C01U H01U 119.9
C00E C01V H01V 119.8
C022 C01V C00E 120.4(3)
C022 C01V H01V 119.8
C025 C01W H01W 119.8
C025 C01W C02P 120.4(2)
C02P C01W H01W 119.8
C00P C01X H01X 119.9
C00P C01X C029 120.1(2)
C029 C01X H01X 119.9
C00X C01Y H01Y 120.0
C02K C01Y C00X 120.1(3)
C02K C01Y H01Y 120.0
C00L C01Z H01Z 119.9
C01Q C01Z C00L 120.1(3)
C01Q C01Z H01Z 119.9
C01M C020 H020 120.3
C02A C020 C01M 119.4(2)
C02A C020 H020 120.3
C026 C021 H021 120.1
C029 C021 H021 120.1
C029 C021 C026 119.8(2)
C01Q C022 C01V 121.0(3)
C01Q C022 H022 119.5
C01V C022 H022 119.5
C010 C023 H023 119.7
C010 C023 C02V 120.5(3)
C02V C023 H023 119.7
C00M C024 H024 120.0
C00M C024 C02T 120.1(3)
C02T C024 H024 120.0
C01G C025 H025 120.0
C01W C025 C01G 120.0(3)
C01W C025 H025 120.0
C01A C026 C021 120.2(2)
C01A C026 H026 119.9
C021 C026 H026 119.9
C016 C027 H027 120.2
C01K C027 C016 119.7(2)
C01K C027 H027 120.2
C02E C028 H028 120.1
C02G C028 H028 120.1
C02G C028 C02E 119.8(3)
C01X C029 H029 119.9
C021 C029 C01X 120.2(2)
C021 C029 H029 119.9
C01R C02A H02A 119.7
C020 C02A C01R 120.7(2)
C020 C02A H02A 119.7
C00W C02B H02B 120.0
C02S C02B C00W 119.9(3)
C02S C02B H02B 120.0
C00Y C02C H02C 120.0
C02Y C02C C00Y 119.9(3)
C02Y C02C H02C 120.0
C00W C02D H02D 120.0
C02Z C02D C00W 120.1(3)
C02Z C02D H02D 120.0
C00Y C02E H02E 119.9
C028 C02E C00Y 120.3(3)
C028 C02E H02E 119.9
C017 C02F H02F 119.7
C02K C02F C017 120.5(3)
C02K C02F H02F 119.7
C028 C02G H02G 120.0
C02Y C02G C028 120.0(3)
C02Y C02G H02G 120.0
C01I C02H H02H 119.8
C01P C02H C01I 120.4(3)
C01P C02H H02H 119.8
C02W C02I P0C 119.3(2)
C02W C02I C034 117.9(3)
C034 C02I P0C 122.6(2)
C019 C02J H02J 120.0
C033 C02J C019 120.0(3)
C033 C02J H02J 120.0
C01Y C02K H02K 120.0
C02F C02K C01Y 119.9(3)
C02F C02K H02K 120.0
C018 C02L H02L 120.1
C01U C02L C018 119.8(3)
C01U C02L H02L 120.1
C019 C02M H02M 119.8
C035 C02M C019 120.4(3)
C035 C02M H02M 119.8
C02S C02N H02N 119.9
C02Z C02N H02N 119.9
C02Z C02N C02S 120.2(3)
C010 C02O H02O 119.6
C030 C02O C010 120.8(3)
C030 C02O H02O 119.6
C00Q C02P H02P 120.1
C01W C02P C00Q 119.8(3)
C01W C02P H02P 120.1
C02R C02Q H02Q 120.0
C02U C02Q H02Q 120.0
C02U C02Q C02R 120.0(3)
C01C C02R C02Q 119.7(3)
C01C C02R H02R 120.1
C02Q C02R H02R 120.1
C02B C02S C02N 120.1(3)
C02B C02S H02S 120.0
C02N C02S H02S 120.0
C01P C02T C024 120.3(3)
C01P C02T H02T 119.8
C024 C02T H02T 119.8
C01T C02U H02U 120.0
C02Q C02U C01T 120.1(3)
C02Q C02U H02U 120.0
C023 C02V H02V 119.9
C02X C02V C023 120.3(3)
C02X C02V H02V 119.9
C02I C02W H02W 120.0
C02I C02W C039 119.9(4)
C039 C02W H02W 120.0
C02V C02X H02X 120.0
C02V C02X C030 120.0(3)
C030 C02X H02X 120.0
C02C C02Y H02Y 119.7
C02G C02Y C02C 120.6(3)
C02G C02Y H02Y 119.7
C02D C02Z H02Z 120.0
C02N C02Z C02D 120.1(3)
C02N C02Z H02Z 120.0
C02O C030 H030 120.2
C02X C030 C02O 119.7(3)
C02X C030 H030 120.2
H03B C031 H03C 109.2
C032 C031 H03B 111.3
C032 C031 H03C 111.3
C03B C031 H03B 111.3
C03B C031 H03C 111.3
C03B C031 C032 102.4(3)
O00D C032 C031 107.8(2)
O00D C032 H03D 110.2
O00D C032 H03E 110.2
C031 C032 H03D 110.2
C031 C032 H03E 110.2
H03D C032 H03E 108.5
C02J C033 H033 119.6
C036 C033 C02J 120.8(3)
C036 C033 H033 119.6
C02I C034 H034 119.6
C02I C034 C038 120.9(4)
C038 C034 H034 119.6
C02M C035 H035 119.9
C02M C035 C036 120.3(3)
C036 C035 H035 119.9
C033 C036 C035 119.4(3)
C033 C036 H036 120.3
C035 C036 H036 120.3
O00D C037 H03F 110.9
O00D C037 H03G 110.9
O00D C037 C03B 104.2(3)
H03F C037 H03G 108.9
C03B C037 H03F 110.9
C03B C037 H03G 110.9
C034 C038 H038 119.5
C03A C038 C034 120.9(4)
C03A C038 H038 119.5
C02W C039 H039 119.4
C03A C039 C02W 121.2(4)
C03A C039 H039 119.4
C038 C03A H03A 120.4
C039 C03A C038 119.1(4)
C039 C03A H03A 120.4
C031 C03B C037 101.7(3)
C031 C03B H03H 111.4
C031 C03B H03I 111.4
C037 C03B H03H 111.4
C037 C03B H03I 111.4
H03H C03B H03I 109.3

loop_
_geom_bond_atom_site_label_1
_geom_bond_atom_site_label_2
_geom_bond_distance
Ni01 P08 2.2114(8)
Ni01 Cl0B 2.2047(8)
Ni01 P0C 2.1958(8)
Ni01 C00G 1.934(2)
Ni02 Cl03 2.1975(8)
Ni02 P06 2.1884(7)
Ni02 P07 2.2050(8)
Ni02 C00J 1.933(2)
P004 C00F 1.813(2)
P004 C00G 1.692(2)
P004 C00O 1.814(2)
P004 C00Y 1.824(2)
P005 C00G 1.728(2)
P005 C00N 1.833(2)
P005 C00U 1.828(3)
P005 C01S 1.702(3)
P06 C00S 1.824(3)
P06 C00W 1.820(3)
P06 C014 1.827(2)
P07 C00I 1.832(2)
P07 C015 1.723(3)
P07 C01F 1.831(2)
P08 C00E 1.820(2)
P08 C00H 1.824(2)
P08 C00O 1.825(2)
P009 C00J 1.691(2)
P009 C00P 1.827(3)
P009 C014 1.814(3)
P009 C019 1.814(2)
P00A C00J 1.740(3)
P00A C010 1.829(3)
P00A C015 1.704(3)
P00A C01E 1.818(2)
P0C C00M 1.840(2)
P0C C01S 1.710(3)
P0C C02I 1.846(3)
O00D C032 1.428(4)
O00D C037 1.394(4)
C00E C00L 1.387(4)
C00E C01V 1.390(3)
C00F C00V 1.393(3)
C00F C01U 1.390(3)
C00H C00X 1.395(3)
C00H C017 1.392(4)
C00I C00K 1.391(3)
C00I C016 1.391(3)
C00K H00K 0.9300
C00K C013 1.384(3)
C00L H00L 0.9300
C00L C01Z 1.388(3)
C00M C01I 1.382(4)
C00M C024 1.388(3)
C00N C00Q 1.387(3)
C00N C01G 1.387(3)
C00O H00A 0.9700
C00O H00B 0.9700
C00P C01A 1.397(3)
C00P C01X 1.389(3)
C00Q H00Q 0.9300
C00Q C02P 1.389(3)
C00R H00R 0.9300
C00R C00S 1.397(3)
C00R C011 1.385(4)
C00S C01B 1.401(3)
C00T H00T 0.9300
C00T C00Z 1.384(4)
C00T C011 1.380(4)
C00U C01H 1.396(3)
C00U C01L 1.393(3)
C00V H00V 0.9300
C00V C01D 1.387(4)
C00W C02B 1.391(3)
C00W C02D 1.389(3)
C00X H00X 0.9300
C00X C01Y 1.386(4)
C00Y C02C 1.385(4)
C00Y C02E 1.392(3)
C00Z H00Z 0.9300
C00Z C01B 1.385(4)
C010 C023 1.379(4)
C010 C02O 1.397(4)
C011 H011 0.9300
C012 H012 0.9300
C012 C01F 1.389(3)
C012 C01M 1.388(3)
C013 H013 0.9300
C013 C01K 1.383(4)
C014 H01A 0.9700
C014 H01B 0.9700
C015 H015 0.9300
C016 H016 0.9300
C016 C027 1.388(4)
C017 H017 0.9300
C017 C02F 1.392(4)
C018 H018 0.9300
C018 C01D 1.376(4)
C018 C02L 1.389(4)
C019 C02J 1.388(3)
C019 C02M 1.390(4)
C01A H01C 0.9300
C01A C026 1.379(4)
C01B H01E 0.9300
C01C H01F 0.9300
C01C C01E 1.397(3)
C01C C02R 1.380(3)
C01D H01D 0.9300
C01E C01T 1.386(4)
C01F C01R 1.398(3)
C01G H01G 0.9300
C01G C025 1.394(3)
C01H H01H 0.9300
C01H C01N 1.385(4)
C01I H01I 0.9300
C01I C02H 1.384(4)
C01J H01J 0.9300
C01J C01N 1.383(4)
C01J C01O 1.379(4)
C01K H01K 0.9300
C01K C027 1.378(4)
C01L H01L 0.9300
C01L C01O 1.392(4)
C01M H01M 0.9300
C01M C020 1.381(3)
C01N H01N 0.9300
C01O H01O 0.9300
C01P H01P 0.9300
C01P C02H 1.364(4)
C01P C02T 1.377(4)
C01Q H01Q 0.9300
C01Q C01Z 1.374(4)
C01Q C022 1.372(4)
C01R H01R 0.9300
C01R C02A 1.384(3)
C01S H01S 0.9300
C01T H01T 0.9300
C01T C02U 1.385(4)
C01U H01U 0.9300
C01U C02L 1.382(4)
C01V H01V 0.9300
C01V C022 1.379(4)
C01W H01W 0.9300
C01W C025 1.373(4)
C01W C02P 1.373(4)
C01X H01X 0.9300
C01X C029 1.390(3)
C01Y H01Y 0.9300
C01Y C02K 1.378(4)
C01Z H01Z 0.9300
C020 H020 0.9300
C020 C02A 1.379(3)
C021 H021 0.9300
C021 C026 1.386(4)
C021 C029 1.386(4)
C022 H022 0.9300
C023 H023 0.9300
C023 C02V 1.394(4)
C024 H024 0.9300
C024 C02T 1.398(4)
C025 H025 0.9300
C026 H026 0.9300
C027 H027 0.9300
C028 H028 0.9300
C028 C02E 1.386(4)
C028 C02G 1.382(4)
C029 H029 0.9300
C02A H02A 0.9300
C02B H02B 0.9300
C02B C02S 1.385(4)
C02C H02C 0.9300
C02C C02Y 1.384(4)
C02D H02D 0.9300
C02D C02Z 1.389(4)
C02E H02E 0.9300
C02F H02F 0.9300
C02F C02K 1.372(4)
C02G H02G 0.9300
C02G C02Y 1.375(4)
C02H H02H 0.9300
C02I C02W 1.380(4)
C02I C034 1.383(4)
C02J H02J 0.9300
C02J C033 1.385(4)
C02K H02K 0.9300
C02L H02L 0.9300
C02M H02M 0.9300
C02M C035 1.380(4)
C02N H02N 0.9300
C02N C02S 1.389(4)
C02N C02Z 1.375(4)
C02O H02O 0.9300
C02O C030 1.388(4)
C02P H02P 0.9300
C02Q H02Q 0.9300
C02Q C02R 1.392(4)
C02Q C02U 1.376(4)
C02R H02R 0.9300
C02S H02S 0.9300
C02T H02T 0.9300
C02U H02U 0.9300
C02V H02V 0.9300
C02V C02X 1.376(4)
C02W H02W 0.9300
C02W C039 1.412(5)
C02X H02X 0.9300
C02X C030 1.382(4)
C02Y H02Y 0.9300
C02Z H02Z 0.9300
C030 H030 0.9300
C031 H03B 0.9700
C031 H03C 0.9700
C031 C032 1.503(4)
C031 C03B 1.502(5)
C032 H03D 0.9700
C032 H03E 0.9700
C033 H033 0.9300
C033 C036 1.373(4)
C034 H034 0.9300
C034 C038 1.388(5)
C035 H035 0.9300
C035 C036 1.385(4)
C036 H036 0.9300
C037 H03F 0.9700
C037 H03G 0.9700
C037 C03B 1.528(5)
C038 H038 0.9300
C038 C03A 1.363(7)
C039 H039 0.9300
C039 C03A 1.345(7)
C03A H03A 0.9300
C03B H03H 0.9700
C03B H03I 0.9700

loop_
_smtbx_masks_void_nr
_smtbx_masks_void_average_x
_smtbx_masks_void_average_y
_smtbx_masks_void_average_z
_smtbx_masks_void_volume
_smtbx_masks_void_count_electrons
1 0.000 0.000 0.000 571.0 106.3
2 0.000 0.500 0.500 571.0 106.3
3 0.500 0.500 0.500 58.4 0.0
4 0.500 0.000 0.000 58.4 0.0
